data_1543161
loop_
_publ_author_name
'Hu, Linzhen'
'Zhang, Yu'
'Zhu, Hucheng'
'Liu, Junjun'
'Li, Hua'
'Li, Xiao-Nian'
'Sun, Weiguang'
'Zeng, Junfen'
'Xue, Yongbo'
'Zhang, Yonghui'

_publ_section_title
;
 Filicinic Acid Based Meroterpenoids with Anti-Epstein-Barr Virus
 Activities from Hypericum japonicum.
;
_journal_issue 9
_journal_name_full 'Organic letters'
_journal_page_first 2272
_journal_page_last 2275
_journal_paper_doi 10.1021/acs.orglett.6b00906
_journal_volume 18
_journal_year 2016
_chemical_absolute_configuration ad
_chemical_formula_moiety 'C28 H40 O5'
_chemical_formula_sum 'C28 H40 O5'
_chemical_formula_weight 456.60
_space_group_crystal_system orthorhombic
_space_group_IT_number 19
_space_group_name_Hall 'P 2ac 2ab'
_space_group_name_H-M_alt 'P 21 21 21'
_symmetry_space_group_name_Hall 'P 2ac 2ab'
_symmetry_space_group_name_H-M 'P 21 21 21'
_atom_sites_solution_hydrogens geom
_atom_sites_solution_primary direct
_atom_sites_solution_secondary difmap
_audit_creation_method SHELXL-2014/7
_cell_angle_alpha 90
_cell_angle_beta 90
_cell_angle_gamma 90
_cell_formula_units_Z 8
_cell_length_a 8.7878(5)
_cell_length_b 20.2223(11)
_cell_length_c 29.8190(16)
_cell_measurement_reflns_used 9943
_cell_measurement_temperature 298(2)
_cell_measurement_theta_max 54.84
_cell_measurement_theta_min 2.96
_cell_volume 5299.1(5)
_computing_cell_refinement 'Bruker SAINT'
_computing_data_collection 'Bruker APEX2'
_computing_data_reduction 'Bruker SAINT'
_computing_molecular_graphics 'Bruker SHELXTL'
_computing_publication_material 'Bruker SHELXTL'
_computing_structure_refinement 'SHELXL-2014 (Sheldrick 2014)'
_computing_structure_solution 'SHELXS-97 (Sheldrick 2008)'
_diffrn_ambient_temperature 298(2)
_diffrn_measured_fraction_theta_full 0.984
_diffrn_measured_fraction_theta_max 0.984
_diffrn_measurement_device_type 'Bruker APEX-II CCD'
_diffrn_measurement_method '\f and \w scans'
_diffrn_radiation_type CuK\a
_diffrn_radiation_wavelength 1.54178
_diffrn_reflns_av_R_equivalents 0.0535
_diffrn_reflns_av_unetI/netI 0.0534
_diffrn_reflns_Laue_measured_fraction_full 0.984
_diffrn_reflns_Laue_measured_fraction_max 0.984
_diffrn_reflns_limit_h_max 9
_diffrn_reflns_limit_h_min -9
_diffrn_reflns_limit_k_max 21
_diffrn_reflns_limit_k_min -20
_diffrn_reflns_limit_l_max 27
_diffrn_reflns_limit_l_min -31
_diffrn_reflns_number 22780
_diffrn_reflns_point_group_measured_fraction_full 0.980
_diffrn_reflns_point_group_measured_fraction_max 0.980
_diffrn_reflns_theta_full 55.104
_diffrn_reflns_theta_max 55.104
_diffrn_reflns_theta_min 2.640
_diffrn_source 'fine-focus sealed tube'
_exptl_absorpt_coefficient_mu 0.613
_exptl_absorpt_correction_type multi-scan
_exptl_absorpt_process_details sadabs
_exptl_crystal_colour colourless
_exptl_crystal_density_diffrn 1.145
_exptl_crystal_description block
_exptl_crystal_F_000 1984
_exptl_crystal_size_max 0.150
_exptl_crystal_size_mid 0.120
_exptl_crystal_size_min 0.100
_exptl_transmission_factor_max 0.7509
_exptl_transmission_factor_min 0.4788
_refine_diff_density_max 0.470
_refine_diff_density_min -0.246
_refine_diff_density_rms 0.047
_refine_ls_abs_structure_details
;
 Flack x determined using 2542 quotients [(I+)-(I-)]/[(I+)+(I-)]
 (Parsons, Flack and Wagner, Acta Cryst. B69 (2013) 249-259).
;
_refine_ls_abs_structure_Flack 0.11(8)
_refine_ls_extinction_method none
_refine_ls_goodness_of_fit_ref 1.065
_refine_ls_hydrogen_treatment constr
_refine_ls_matrix_type full
_refine_ls_number_parameters 613
_refine_ls_number_reflns 6573
_refine_ls_number_restraints 18
_refine_ls_restrained_S_all 1.151
_refine_ls_R_factor_all 0.0473
_refine_ls_R_factor_gt 0.0448
_refine_ls_shift/su_max 0.007
_refine_ls_shift/su_mean 0.000
_refine_ls_structure_factor_coef Fsqd
_refine_ls_weighting_details 'w=1/[\s^2^(Fo^2^)+(0.0604P)^2^+1.3583P] where P=(Fo^2^+2Fc^2^)/3'
_refine_ls_weighting_scheme calc
_refine_ls_wR_factor_gt 0.1168
_refine_ls_wR_factor_ref 0.1191
_reflns_Friedel_coverage 0.756
_reflns_Friedel_fraction_full 0.974
_reflns_Friedel_fraction_max 0.974
_reflns_number_gt 6222
_reflns_number_total 6573
_reflns_threshold_expression 'I > 2\s(I)'
_cod_data_source_file ol6b00906_si_002.cif
_cod_data_source_block cu_141125b_0m
_cod_depositor_comments 'Adding full bibliography for 1543161.cif.'
_cod_database_code 1543161
_shelx_shelxl_version_number 2014/7
_shelx_space_group_comment
;
The symmetry employed for this shelxl refinement is uniquely defined
by the following loop, which should always be used as a source of
symmetry information in preference to the above space-group names.
They are only intended as comments.
;
_shelx_estimated_absorpt_t_min 0.914
_shelx_estimated_absorpt_t_max 0.941

loop_
_space_group_symop_operation_xyz
'x, y, z'
'x+1/2, -y+1/2, -z'
'-x, y+1/2, -z+1/2'
'-x+1/2, -y, z+1/2'

loop_
_atom_site_label
_atom_site_type_symbol
_atom_site_fract_x
_atom_site_fract_y
_atom_site_fract_z
_atom_site_U_iso_or_equiv
_atom_site_adp_type
_atom_site_occupancy
_atom_site_site_symmetry_order
_atom_site_calc_flag
_atom_site_refinement_flags_posn
_atom_site_refinement_flags_adp
O5' O 0.4009(4) 0.39631(14) 0.58546(9) 0.0593(8) Uani 1 1 d . .
O8' O 0.3855(5) 0.3534(2) 0.37607(11) 0.1029(14) Uani 1 1 d . .
O3' O 0.6696(6) 0.2763(3) 0.47622(12) 0.1246(17) Uani 1 1 d . U
O1' O 0.2413(4) 0.40166(19) 0.43571(11) 0.0779(10) Uani 1 1 d . .
H1' H 0.1590 0.3836 0.4399 0.117 Uiso 1 1 calc R U
O6 O 0.2882(3) 0.71399(14) 0.53083(9) 0.0553(7) Uani 1 1 d . .
H6 H 0.3597 0.7165 0.5132 0.083 Uiso 1 1 calc R U
O40 O 0.2912(4) 0.43182(14) 0.26279(14) 0.0841(11) Uani 1 1 d . .
O38 O 0.4517(3) 0.34964(13) 0.23079(10) 0.0549(7) Uani 1 1 d . .
H38 H 0.4767 0.3433 0.2046 0.082 Uiso 1 1 calc R U
O34 O 0.3334(3) 0.12364(11) 0.23562(8) 0.0437(6) Uani 1 1 d . .
O47 O 0.0026(5) 0.27702(19) 0.30029(18) 0.1175(16) Uani 1 1 d . U
O51 O 0.4708(3) 0.20949(13) 0.02660(9) 0.0511(7) Uani 1 1 d . .
H51 H 0.3955 0.2332 0.0243 0.077 Uiso 1 1 calc R U
C13 C 0.6636(5) 0.6186(3) 0.59382(16) 0.0679(12) Uani 1 1 d . .
H13A H 0.7283 0.5889 0.6101 0.102 Uiso 1 1 calc R U
H13B H 0.7219 0.6560 0.5839 0.102 Uiso 1 1 calc R U
H13C H 0.6217 0.5961 0.5683 0.102 Uiso 1 1 calc R U
C8 C 0.5349(5) 0.6421(2) 0.62419(14) 0.0529(10) Uani 1 1 d . .
C9 C 0.4356(5) 0.58591(19) 0.64019(13) 0.0475(10) Uani 1 1 d . .
H9 H 0.3569 0.5972 0.6596 0.057 Uiso 1 1 calc R U
C10 C 0.4477(5) 0.5224(2) 0.62980(13) 0.0517(10) Uani 1 1 d . .
H10 H 0.5324 0.5092 0.6134 0.062 Uiso 1 1 calc R U
C11 C 0.3348(5) 0.4705(2) 0.64263(13) 0.0569(11) Uani 1 1 d . .
H11A H 0.2523 0.4910 0.6592 0.068 Uiso 1 1 calc R U
H11B H 0.3836 0.4387 0.6623 0.068 Uiso 1 1 calc R U
C1 C 0.2687(5) 0.4339(2) 0.60168(13) 0.0520(10) Uani 1 1 d . .
C5' C 0.4126(5) 0.37867(19) 0.54184(13) 0.0488(10) Uani 1 1 d . .
C4' C 0.5468(5) 0.3348(2) 0.53369(14) 0.0546(10) Uani 1 1 d . .
C3' C 0.5666(6) 0.3159(3) 0.48440(15) 0.0731(14) Uani 1 1 d . .
C2' C 0.4657(5) 0.3418(2) 0.45035(13) 0.0567(11) Uani 1 1 d . .
C8' C 0.4876(6) 0.3318(2) 0.40296(15) 0.0662(13) Uani 1 1 d . .
C9' C 0.6270(5) 0.3029(2) 0.38241(14) 0.0611(12) Uani 1 1 d . .
H9' H 0.6548 0.2638 0.4000 0.073 Uiso 1 1 calc R U
C11' C 0.7584(7) 0.3527(3) 0.3863(2) 0.0875(16) Uani 1 1 d . .
H11C H 0.7331 0.3922 0.3700 0.131 Uiso 1 1 calc R U
H11D H 0.8493 0.3336 0.3740 0.131 Uiso 1 1 calc R U
H11E H 0.7747 0.3635 0.4173 0.131 Uiso 1 1 calc R U
C10' C 0.6026(8) 0.2809(3) 0.33437(16) 0.0904(18) Uani 1 1 d . .
H10A H 0.5167 0.2516 0.3330 0.136 Uiso 1 1 calc R U
H10B H 0.6917 0.2582 0.3239 0.136 Uiso 1 1 calc R U
H10C H 0.5838 0.3188 0.3158 0.136 Uiso 1 1 calc R U
C2 C 0.2159(4) 0.48163(18) 0.56471(13) 0.0447(9) Uani 1 1 d . .
H2 H 0.3009 0.5116 0.5585 0.054 Uiso 1 1 calc R U
C7' C 0.1837(5) 0.4436(2) 0.52165(13) 0.0499(10) Uani 1 1 d . .
H7'1 H 0.0919 0.4175 0.5253 0.060 Uiso 1 1 calc R U
H7'2 H 0.1672 0.4745 0.4973 0.060 Uiso 1 1 calc R U
C6' C 0.3143(5) 0.39882(19) 0.51027(13) 0.0467(9) Uani 1 1 d . .
C1' C 0.3398(5) 0.3798(2) 0.46477(14) 0.0535(10) Uani 1 1 d . .
C3 C 0.0795(5) 0.5246(2) 0.57815(15) 0.0539(10) Uani 1 1 d . .
H3A H 0.0790 0.5298 0.6105 0.065 Uiso 1 1 calc R U
H3B H -0.0136 0.5020 0.5697 0.065 Uiso 1 1 calc R U
C4 C 0.0810(4) 0.59354(18) 0.55623(13) 0.0461(9) Uani 1 1 d . .
H4A H 0.1254 0.5900 0.5265 0.055 Uiso 1 1 calc R U
H4B H -0.0230 0.6087 0.5527 0.055 Uiso 1 1 calc R U
C5 C 0.1686(4) 0.64418(18) 0.58265(12) 0.0414(9) Uani 1 1 d . .
C6 C 0.3220(4) 0.66544(18) 0.56484(12) 0.0423(9) Uani 1 1 d . .
H6A H 0.3691 0.6272 0.5501 0.051 Uiso 1 1 calc R U
C7 C 0.4352(5) 0.69314(19) 0.59846(14) 0.0514(10) Uani 1 1 d . .
H7A H 0.3793 0.7190 0.6203 0.062 Uiso 1 1 calc R U
H7B H 0.5026 0.7232 0.5827 0.062 Uiso 1 1 calc R U
C12 C 0.6040(6) 0.6769(3) 0.66468(17) 0.0804(15) Uani 1 1 d . .
H12A H 0.5246 0.6891 0.6852 0.121 Uiso 1 1 calc R U
H12B H 0.6570 0.7159 0.6549 0.121 Uiso 1 1 calc R U
H12C H 0.6741 0.6477 0.6794 0.121 Uiso 1 1 calc R U
C14 C 0.1067(5) 0.6703(2) 0.61884(14) 0.0575(11) Uani 1 1 d . .
H14A H 0.0098 0.6574 0.6278 0.069 Uiso 1 1 calc R U
H14B H 0.1599 0.7017 0.6354 0.069 Uiso 1 1 calc R U
C15 C 0.1488(7) 0.3845(2) 0.61515(17) 0.0749(14) Uani 1 1 d . .
H15A H 0.1209 0.3583 0.5896 0.112 Uiso 1 1 calc R U
H15B H 0.0608 0.4075 0.6262 0.112 Uiso 1 1 calc R U
H15C H 0.1883 0.3562 0.6383 0.112 Uiso 1 1 calc R U
C12' C 0.5266(6) 0.2706(2) 0.56070(15) 0.0661(12) Uani 1 1 d . .
H12D H 0.5227 0.2808 0.5921 0.099 Uiso 1 1 calc R U
H12E H 0.6108 0.2416 0.5549 0.099 Uiso 1 1 calc R U
H12F H 0.4336 0.2493 0.5519 0.099 Uiso 1 1 calc R U
C13' C 0.6928(6) 0.3688(3) 0.5491(2) 0.0843(16) Uani 1 1 d . .
H13D H 0.7040 0.4101 0.5337 0.126 Uiso 1 1 calc R U
H13E H 0.7784 0.3409 0.5425 0.126 Uiso 1 1 calc R U
H13F H 0.6879 0.3766 0.5808 0.126 Uiso 1 1 calc R U
C29 C 0.1649(6) 0.0069(2) 0.04456(17) 0.0739(14) Uani 1 1 d . .
H29A H 0.2468 -0.0217 0.0358 0.111 Uiso 1 1 calc R U
H29B H 0.1119 0.0220 0.0183 0.111 Uiso 1 1 calc R U
H29C H 0.0958 -0.0169 0.0636 0.111 Uiso 1 1 calc R U
C30 C 0.2296(4) 0.06682(18) 0.07021(13) 0.0464(10) Uani 1 1 d . .
C31 C 0.3259(4) 0.04267(17) 0.10854(12) 0.0406(8) Uani 1 1 d . .
H31 H 0.4052 0.0142 0.1011 0.049 Uiso 1 1 calc R U
C32 C 0.3112(4) 0.05702(17) 0.15116(13) 0.0420(9) Uani 1 1 d . .
H32 H 0.2236 0.0796 0.1596 0.050 Uiso 1 1 calc R U
C33 C 0.4223(4) 0.04051(18) 0.18764(12) 0.0435(9) Uani 1 1 d . .
H33A H 0.5101 0.0186 0.1747 0.052 Uiso 1 1 calc R U
H33B H 0.3751 0.0102 0.2087 0.052 Uiso 1 1 calc R U
C34 C 0.4749(4) 0.10304(18) 0.21285(12) 0.0408(9) Uani 1 1 d . .
C35 C 0.5264(4) 0.15792(17) 0.18088(11) 0.0359(8) Uani 1 1 d . .
H35 H 0.4447 0.1641 0.1589 0.043 Uiso 1 1 calc R U
C36 C 0.5434(4) 0.22328(17) 0.20632(12) 0.0377(8) Uani 1 1 d . .
H36A H 0.6293 0.2206 0.2267 0.045 Uiso 1 1 calc R U
H36B H 0.5622 0.2590 0.1853 0.045 Uiso 1 1 calc R U
C37 C 0.4001(4) 0.23704(17) 0.23239(11) 0.0368(8) Uani 1 1 d . .
C38 C 0.3578(4) 0.30399(18) 0.24334(12) 0.0410(9) Uani 1 1 d . .
C39 C 0.2231(4) 0.32041(18) 0.26631(13) 0.0473(10) Uani 1 1 d . .
C40 C 0.1962(5) 0.3890(2) 0.27627(16) 0.0619(12) Uani 1 1 d . .
C41 C 0.0628(6) 0.4146(2) 0.3022(2) 0.0859(18) Uani 1 1 d . .
H41 H 0.0292 0.3785 0.3218 0.103 Uiso 1 1 calc R U
C42 C -0.0595(11) 0.4283(5) 0.2727(3) 0.163(3) Uani 1 1 d . U
H42A H -0.1508 0.4351 0.2898 0.244 Uiso 1 1 calc R U
H42B H -0.0735 0.3917 0.2527 0.244 Uiso 1 1 calc R U
H42C H -0.0370 0.4674 0.2557 0.244 Uiso 1 1 calc R U
C43 C 0.1031(9) 0.4712(4) 0.3320(2) 0.122(3) Uani 1 1 d . .
H43A H 0.1163 0.5104 0.3142 0.184 Uiso 1 1 calc R U
H43B H 0.1961 0.4615 0.3476 0.184 Uiso 1 1 calc R U
H43C H 0.0230 0.4782 0.3534 0.184 Uiso 1 1 calc R U
C44 C 0.3070(4) 0.18777(18) 0.24459(11) 0.0392(9) Uani 1 1 d . .
C45 C 0.1622(4) 0.19567(18) 0.27048(13) 0.0471(9) Uani 1 1 d . .
C46 C 0.1800(7) 0.1605(3) 0.31612(17) 0.0850(16) Uani 1 1 d . .
H46A H 0.2091 0.1153 0.3113 0.128 Uiso 1 1 calc R U
H46B H 0.0851 0.1619 0.3320 0.128 Uiso 1 1 calc R U
H46C H 0.2570 0.1824 0.3335 0.128 Uiso 1 1 calc R U
C47 C 0.1226(5) 0.2685(2) 0.28017(16) 0.0643(13) Uani 1 1 d . .
C48 C 0.0302(5) 0.1653(3) 0.2445(2) 0.0786(15) Uani 1 1 d . .
H48A H 0.0258 0.1844 0.2151 0.118 Uiso 1 1 calc R U
H48B H -0.0633 0.1740 0.2601 0.118 Uiso 1 1 calc R U
H48C H 0.0450 0.1184 0.2421 0.118 Uiso 1 1 calc R U
C49 C 0.0989(5) 0.1106(2) 0.08542(16) 0.0619(12) Uani 1 1 d . .
H49A H 0.0357 0.0866 0.1060 0.093 Uiso 1 1 calc R U
H49B H 0.0396 0.1237 0.0599 0.093 Uiso 1 1 calc R U
H49C H 0.1387 0.1493 0.1000 0.093 Uiso 1 1 calc R U
C50 C 0.3301(5) 0.1065(2) 0.03684(13) 0.0475(9) Uani 1 1 d . .
H50A H 0.3892 0.0753 0.0193 0.057 Uiso 1 1 calc R U
H50B H 0.2637 0.1300 0.0163 0.057 Uiso 1 1 calc R U
C51 C 0.4391(4) 0.15619(18) 0.05788(12) 0.0398(8) Uani 1 1 d . .
H51A H 0.3887 0.1754 0.0842 0.048 Uiso 1 1 calc R U
C52 C 0.5934(4) 0.13143(18) 0.07247(12) 0.0398(9) Uani 1 1 d . .
C53 C 0.6769(4) 0.17190(18) 0.10736(12) 0.0432(9) Uani 1 1 d . .
H53A H 0.6327 0.2158 0.1084 0.052 Uiso 1 1 calc R U
H53B H 0.7823 0.1765 0.0983 0.052 Uiso 1 1 calc R U
C54 C 0.6715(4) 0.14167(19) 0.15450(12) 0.0439(9) Uani 1 1 d . .
H54A H 0.7587 0.1574 0.1714 0.053 Uiso 1 1 calc R U
H54B H 0.6804 0.0940 0.1519 0.053 Uiso 1 1 calc R U
C55 C 0.6590(5) 0.0779(2) 0.05552(14) 0.0569(11) Uani 1 1 d . .
H55A H 0.6096 0.0535 0.0334 0.068 Uiso 1 1 calc R U
H55B H 0.7544 0.0648 0.0657 0.068 Uiso 1 1 calc R U
C56 C 0.5888(5) 0.0867(2) 0.24926(13) 0.0551(11) Uani 1 1 d . .
H56A H 0.6117 0.1259 0.2661 0.083 Uiso 1 1 calc R U
H56B H 0.6803 0.0699 0.2359 0.083 Uiso 1 1 calc R U
H56C H 0.5465 0.0539 0.2689 0.083 Uiso 1 1 calc R U

loop_
_atom_site_aniso_label
_atom_site_aniso_U_11
_atom_site_aniso_U_22
_atom_site_aniso_U_33
_atom_site_aniso_U_23
_atom_site_aniso_U_13
_atom_site_aniso_U_12
O5' 0.082(2) 0.0492(16) 0.0464(16) 0.0013(12) -0.0039(14) 0.0161(15)
O8' 0.099(3) 0.155(4) 0.0552(19) -0.015(2) -0.018(2) 0.059(3)
O3' 0.136(3) 0.166(4) 0.071(2) 0.000(2) 0.003(2) 0.098(3)
O1' 0.067(2) 0.104(3) 0.0632(19) -0.0107(18) -0.0158(18) 0.026(2)
O6 0.0467(16) 0.0539(16) 0.0654(17) 0.0139(14) 0.0190(13) 0.0167(13)
O40 0.079(2) 0.0400(17) 0.133(3) -0.0110(18) 0.043(2) -0.0051(17)
O38 0.0545(17) 0.0406(15) 0.0695(18) -0.0036(13) 0.0189(14) -0.0078(14)
O34 0.0482(15) 0.0333(14) 0.0497(14) 0.0015(11) 0.0100(12) 0.0002(11)
O47 0.091(3) 0.066(2) 0.196(4) -0.026(2) 0.088(3) -0.0100(19)
O51 0.0395(15) 0.0507(16) 0.0633(16) 0.0157(13) 0.0168(13) 0.0091(12)
C13 0.038(2) 0.090(3) 0.076(3) 0.004(3) 0.006(2) 0.004(2)
C8 0.039(2) 0.061(3) 0.058(2) -0.002(2) -0.0016(19) -0.010(2)
C9 0.041(2) 0.055(3) 0.046(2) -0.0035(18) 0.0014(18) 0.0013(19)
C10 0.049(2) 0.058(3) 0.048(2) -0.0036(19) -0.0007(19) 0.005(2)
C11 0.069(3) 0.049(2) 0.052(2) 0.0020(18) 0.004(2) 0.003(2)
C1 0.062(3) 0.042(2) 0.052(2) -0.0004(18) 0.008(2) 0.001(2)
C5' 0.057(3) 0.042(2) 0.047(2) 0.0025(17) 0.002(2) 0.0017(19)
C4' 0.055(3) 0.055(3) 0.055(2) 0.009(2) 0.001(2) 0.009(2)
C3' 0.071(3) 0.089(4) 0.059(3) 0.000(2) 0.006(2) 0.032(3)
C2' 0.059(3) 0.060(3) 0.051(2) 0.000(2) 0.001(2) 0.012(2)
C8' 0.073(3) 0.067(3) 0.058(3) -0.004(2) -0.002(2) 0.014(3)
C9' 0.076(3) 0.051(3) 0.056(2) -0.0048(19) 0.006(2) 0.009(2)
C11' 0.093(4) 0.061(3) 0.109(4) -0.001(3) 0.021(3) 0.000(3)
C10' 0.114(5) 0.103(4) 0.053(3) -0.015(3) -0.004(3) 0.029(4)
C2 0.046(2) 0.035(2) 0.053(2) -0.0002(16) 0.0054(18) -0.0039(17)
C7' 0.044(2) 0.049(2) 0.056(2) 0.0013(18) -0.0012(19) 0.0023(19)
C6' 0.049(2) 0.042(2) 0.048(2) -0.0029(17) 0.0006(19) 0.0027(19)
C1' 0.052(3) 0.053(2) 0.056(2) -0.0013(19) -0.007(2) 0.005(2)
C3 0.045(2) 0.050(2) 0.067(3) -0.0072(19) 0.011(2) -0.0051(19)
C4 0.032(2) 0.046(2) 0.061(2) -0.0018(18) 0.0016(17) 0.0057(18)
C5 0.034(2) 0.039(2) 0.051(2) 0.0021(17) 0.0059(18) 0.0091(17)
C6 0.036(2) 0.039(2) 0.052(2) 0.0030(17) 0.0082(18) 0.0074(17)
C7 0.043(2) 0.046(2) 0.065(2) -0.0028(19) 0.007(2) -0.0070(19)
C12 0.077(3) 0.091(4) 0.073(3) -0.009(3) -0.012(3) -0.028(3)
C14 0.046(2) 0.057(3) 0.070(3) -0.012(2) 0.015(2) 0.000(2)
C15 0.104(4) 0.049(3) 0.072(3) 0.006(2) 0.016(3) -0.020(3)
C12' 0.075(3) 0.047(3) 0.077(3) 0.010(2) 0.000(3) 0.011(2)
C13' 0.064(3) 0.088(4) 0.101(4) 0.006(3) 0.001(3) -0.009(3)
C29 0.084(3) 0.063(3) 0.075(3) -0.003(2) -0.027(3) -0.019(3)
C30 0.043(2) 0.041(2) 0.055(2) -0.0015(17) -0.0096(19) -0.0060(18)
C31 0.036(2) 0.0344(19) 0.052(2) -0.0015(16) -0.0007(17) -0.0013(16)
C32 0.033(2) 0.037(2) 0.056(3) -0.0012(17) 0.0014(17) -0.0024(16)
C33 0.047(2) 0.033(2) 0.050(2) -0.0017(16) -0.0020(18) 0.0017(17)
C34 0.040(2) 0.038(2) 0.044(2) -0.0002(16) 0.0009(17) 0.0037(17)
C35 0.0309(18) 0.036(2) 0.0403(18) 0.0006(15) -0.0033(15) 0.0009(15)
C36 0.0308(19) 0.036(2) 0.046(2) 0.0000(16) 0.0004(16) 0.0000(15)
C37 0.0343(19) 0.038(2) 0.0385(18) -0.0001(15) 0.0014(16) 0.0001(16)
C38 0.037(2) 0.039(2) 0.047(2) -0.0011(16) 0.0026(17) -0.0020(17)
C39 0.044(2) 0.038(2) 0.060(2) -0.0071(18) 0.0109(19) -0.0024(17)
C40 0.053(3) 0.047(3) 0.085(3) -0.009(2) 0.020(2) -0.001(2)
C41 0.065(3) 0.045(3) 0.148(5) -0.019(3) 0.036(4) 0.002(2)
C42 0.126(6) 0.197(7) 0.165(6) -0.058(5) 0.002(5) 0.048(5)
C43 0.123(6) 0.146(6) 0.099(4) -0.045(4) 0.014(4) 0.042(5)
C44 0.042(2) 0.039(2) 0.0374(18) -0.0009(15) 0.0002(16) 0.0025(18)
C45 0.043(2) 0.041(2) 0.058(2) -0.0036(17) 0.0137(19) -0.0050(18)
C46 0.094(4) 0.088(4) 0.073(3) 0.021(3) 0.038(3) 0.007(3)
C47 0.052(3) 0.054(3) 0.088(3) -0.014(2) 0.030(2) 0.000(2)
C48 0.044(3) 0.067(3) 0.124(4) -0.025(3) 0.005(3) -0.002(2)
C49 0.033(2) 0.070(3) 0.083(3) 0.016(2) -0.001(2) 0.001(2)
C50 0.041(2) 0.052(2) 0.049(2) -0.0010(18) -0.0043(18) 0.0052(19)
C51 0.033(2) 0.044(2) 0.043(2) 0.0036(16) 0.0074(16) 0.0027(17)
C52 0.033(2) 0.043(2) 0.043(2) 0.0003(16) 0.0088(16) 0.0028(17)
C53 0.0276(19) 0.048(2) 0.054(2) -0.0019(17) 0.0061(17) -0.0009(17)
C54 0.032(2) 0.045(2) 0.054(2) -0.0034(17) -0.0038(17) 0.0070(17)
C55 0.046(2) 0.061(3) 0.063(3) -0.010(2) 0.002(2) 0.012(2)
C56 0.065(3) 0.049(2) 0.051(2) 0.0022(18) -0.011(2) 0.006(2)

loop_
_atom_type_symbol
_atom_type_description
_atom_type_scat_dispersion_real
_atom_type_scat_dispersion_imag
_atom_type_scat_source
C C 0.0181 0.0091 'International Tables Vol C Tables 4.2.6.8 and 6.1.1.4'
H H 0.0000 0.0000 'International Tables Vol C Tables 4.2.6.8 and 6.1.1.4'
O O 0.0492 0.0322 'International Tables Vol C Tables 4.2.6.8 and 6.1.1.4'

loop_
_geom_angle_atom_site_label_1
_geom_angle_atom_site_label_2
_geom_angle_atom_site_label_3
_geom_angle
C5' O5' C1 120.9(3)
C1' O1' H1' 109.5
C6 O6 H6 109.5
C38 O38 H38 109.5
C44 O34 C34 120.6(3)
C51 O51 H51 109.5
C8 C13 H13A 109.5
C8 C13 H13B 109.5
H13A C13 H13B 109.5
C8 C13 H13C 109.5
H13A C13 H13C 109.5
H13B C13 H13C 109.5
C9 C8 C12 109.1(4)
C9 C8 C13 112.5(4)
C12 C8 C13 108.6(4)
C9 C8 C7 109.2(3)
C12 C8 C7 107.9(4)
C13 C8 C7 109.3(3)
C10 C9 C8 127.5(4)
C10 C9 H9 116.3
C8 C9 H9 116.3
C9 C10 C11 124.6(4)
C9 C10 H10 117.7
C11 C10 H10 117.7
C10 C11 C1 112.6(3)
C10 C11 H11A 109.1
C1 C11 H11A 109.1
C10 C11 H11B 109.1
C1 C11 H11B 109.1
H11A C11 H11B 107.8
O5' C1 C15 107.3(3)
O5' C1 C2 109.1(3)
C15 C1 C2 113.4(4)
O5' C1 C11 102.2(3)
C15 C1 C11 111.8(4)
C2 C1 C11 112.4(3)
C6' C5' O5' 123.1(4)
C6' C5' C4' 125.0(4)
O5' C5' C4' 111.9(3)
C5' C4' C13' 110.3(4)
C5' C4' C3' 113.2(3)
C13' C4' C3' 107.9(4)
C5' C4' C12' 108.9(4)
C13' C4' C12' 108.6(4)
C3' C4' C12' 107.8(4)
O3' C3' C2' 123.1(4)
O3' C3' C4' 115.9(4)
C2' C3' C4' 121.0(4)
C1' C2' C8' 118.6(4)
C1' C2' C3' 117.6(4)
C8' C2' C3' 123.8(4)
O8' C8' C2' 118.2(4)
O8' C8' C9' 116.9(4)
C2' C8' C9' 124.7(4)
C8' C9' C10' 112.8(4)
C8' C9' C11' 109.3(4)
C10' C9' C11' 111.7(5)
C8' C9' H9' 107.6
C10' C9' H9' 107.6
C11' C9' H9' 107.6
C9' C11' H11C 109.5
C9' C11' H11D 109.5
H11C C11' H11D 109.5
C9' C11' H11E 109.5
H11C C11' H11E 109.5
H11D C11' H11E 109.5
C9' C10' H10A 109.5
C9' C10' H10B 109.5
H10A C10' H10B 109.5
C9' C10' H10C 109.5
H10A C10' H10C 109.5
H10B C10' H10C 109.5
C7' C2 C3 111.2(3)
C7' C2 C1 110.1(3)
C3 C2 C1 113.8(3)
C7' C2 H2 107.1
C3 C2 H2 107.1
C1 C2 H2 107.1
C6' C7' C2 110.7(3)
C6' C7' H7'1 109.5
C2 C7' H7'1 109.5
C6' C7' H7'2 109.5
C2 C7' H7'2 109.5
H7'1 C7' H7'2 108.1
C5' C6' C1' 119.0(4)
C5' C6' C7' 121.1(3)
C1' C6' C7' 119.8(3)
O1' C1' C2' 120.2(4)
O1' C1' C6' 115.9(4)
C2' C1' C6' 123.9(4)
C2 C3 C4 113.3(3)
C2 C3 H3A 108.9
C4 C3 H3A 108.9
C2 C3 H3B 108.9
C4 C3 H3B 108.9
H3A C3 H3B 107.7
C5 C4 C3 113.5(3)
C5 C4 H4A 108.9
C3 C4 H4A 108.9
C5 C4 H4B 108.9
C3 C4 H4B 108.9
H4A C4 H4B 107.7
C14 C5 C4 119.3(4)
C14 C5 C6 122.8(4)
C4 C5 C6 117.8(3)
O6 C6 C5 104.9(3)
O6 C6 C7 110.3(3)
C5 C6 C7 117.2(3)
O6 C6 H6A 108.0
C5 C6 H6A 108.0
C7 C6 H6A 108.0
C6 C7 C8 116.7(3)
C6 C7 H7A 108.1
C8 C7 H7A 108.1
C6 C7 H7B 108.1
C8 C7 H7B 108.1
H7A C7 H7B 107.3
C8 C12 H12A 109.5
C8 C12 H12B 109.5
H12A C12 H12B 109.5
C8 C12 H12C 109.5
H12A C12 H12C 109.5
H12B C12 H12C 109.5
C5 C14 H14A 120.0
C5 C14 H14B 120.0
H14A C14 H14B 120.0
C1 C15 H15A 109.5
C1 C15 H15B 109.5
H15A C15 H15B 109.5
C1 C15 H15C 109.5
H15A C15 H15C 109.5
H15B C15 H15C 109.5
C4' C12' H12D 109.5
C4' C12' H12E 109.5
H12D C12' H12E 109.5
C4' C12' H12F 109.5
H12D C12' H12F 109.5
H12E C12' H12F 109.5
C4' C13' H13D 109.5
C4' C13' H13E 109.5
H13D C13' H13E 109.5
C4' C13' H13F 109.5
H13D C13' H13F 109.5
H13E C13' H13F 109.5
C30 C29 H29A 109.5
C30 C29 H29B 109.5
H29A C29 H29B 109.5
C30 C29 H29C 109.5
H29A C29 H29C 109.5
H29B C29 H29C 109.5
C31 C30 C49 112.8(3)
C31 C30 C29 109.2(3)
C49 C30 C29 109.1(4)
C31 C30 C50 109.6(3)
C49 C30 C50 108.6(3)
C29 C30 C50 107.3(3)
C32 C31 C30 127.6(4)
C32 C31 H31 116.2
C30 C31 H31 116.2
C31 C32 C33 126.2(4)
C31 C32 H32 116.9
C33 C32 H32 116.9
C32 C33 C34 111.5(3)
C32 C33 H33A 109.3
C34 C33 H33A 109.3
C32 C33 H33B 109.3
C34 C33 H33B 109.3
H33A C33 H33B 108.0
O34 C34 C56 106.8(3)
O34 C34 C35 109.3(3)
C56 C34 C35 114.2(3)
O34 C34 C33 101.7(3)
C56 C34 C33 111.7(3)
C35 C34 C33 112.3(3)
C34 C35 C36 110.2(3)
C34 C35 C54 114.2(3)
C36 C35 C54 111.0(3)
C34 C35 H35 107.0
C36 C35 H35 107.0
C54 C35 H35 107.0
C37 C36 C35 109.5(3)
C37 C36 H36A 109.8
C35 C36 H36A 109.8
C37 C36 H36B 109.8
C35 C36 H36B 109.8
H36A C36 H36B 108.2
C44 C37 C38 118.7(3)
C44 C37 C36 120.9(3)
C38 C37 C36 120.4(3)
O38 C38 C39 120.6(3)
O38 C38 C37 116.2(3)
C39 C38 C37 123.3(3)
C38 C39 C47 119.1(3)
C38 C39 C40 117.8(4)
C47 C39 C40 123.1(4)
O40 C40 C39 119.0(4)
O40 C40 C41 116.4(4)
C39 C40 C41 124.6(4)
C42 C41 C43 113.5(6)
C42 C41 C40 109.9(6)
C43 C41 C40 112.7(5)
C42 C41 H41 106.7
C43 C41 H41 106.7
C40 C41 H41 106.7
C41 C42 H42A 109.5
C41 C42 H42B 109.5
H42A C42 H42B 109.5
C41 C42 H42C 109.5
H42A C42 H42C 109.5
H42B C42 H42C 109.5
C41 C43 H43A 109.5
C41 C43 H43B 109.5
H43A C43 H43B 109.5
C41 C43 H43C 109.5
H43A C43 H43C 109.5
H43B C43 H43C 109.5
C37 C44 O34 123.9(3)
C37 C44 C45 125.4(3)
O34 C44 C45 110.6(3)
C44 C45 C48 110.0(3)
C44 C45 C47 113.0(3)
C48 C45 C47 107.9(4)
C44 C45 C46 108.6(3)
C48 C45 C46 109.8(4)
C47 C45 C46 107.4(4)
C45 C46 H46A 109.5
C45 C46 H46B 109.5
H46A C46 H46B 109.5
C45 C46 H46C 109.5
H46A C46 H46C 109.5
H46B C46 H46C 109.5
O47 C47 C39 124.7(4)
O47 C47 C45 114.9(4)
C39 C47 C45 120.4(3)
C45 C48 H48A 109.5
C45 C48 H48B 109.5
H48A C48 H48B 109.5
C45 C48 H48C 109.5
H48A C48 H48C 109.5
H48B C48 H48C 109.5
C30 C49 H49A 109.5
C30 C49 H49B 109.5
H49A C49 H49B 109.5
C30 C49 H49C 109.5
H49A C49 H49C 109.5
H49B C49 H49C 109.5
C51 C50 C30 115.7(3)
C51 C50 H50A 108.3
C30 C50 H50A 108.3
C51 C50 H50B 108.3
C30 C50 H50B 108.3
H50A C50 H50B 107.4
O51 C51 C52 105.0(3)
O51 C51 C50 110.2(3)
C52 C51 C50 117.7(3)
O51 C51 H51A 107.9
C52 C51 H51A 107.9
C50 C51 H51A 107.9
C55 C52 C51 123.4(4)
C55 C52 C53 119.5(4)
C51 C52 C53 117.0(3)
C52 C53 C54 113.6(3)
C52 C53 H53A 108.9
C54 C53 H53A 108.9
C52 C53 H53B 108.9
C54 C53 H53B 108.9
H53A C53 H53B 107.7
C53 C54 C35 114.2(3)
C53 C54 H54A 108.7
C35 C54 H54A 108.7
C53 C54 H54B 108.7
C35 C54 H54B 108.7
H54A C54 H54B 107.6
C52 C55 H55A 120.0
C52 C55 H55B 120.0
H55A C55 H55B 120.0
C34 C56 H56A 109.5
C34 C56 H56B 109.5
H56A C56 H56B 109.5
C34 C56 H56C 109.5
H56A C56 H56C 109.5
H56B C56 H56C 109.5

loop_
_geom_bond_atom_site_label_1
_geom_bond_atom_site_label_2
_geom_bond_distance
O5' C5' 1.353(5)
O5' C1 1.470(5)
O8' C8' 1.280(6)
O3' C3' 1.233(6)
O1' C1' 1.302(5)
O1' H1' 0.8200
O6 C6 1.442(4)
O6 H6 0.8200
O40 C40 1.268(5)
O38 C38 1.293(4)
O38 H38 0.8200
O34 C44 1.344(4)
O34 C34 1.477(4)
O47 C47 1.225(5)
O51 C51 1.452(4)
O51 H51 0.8200
C13 C8 1.525(6)
C13 H13A 0.9600
C13 H13B 0.9600
C13 H13C 0.9600
C8 C9 1.509(6)
C8 C12 1.524(6)
C8 C7 1.557(6)
C9 C10 1.325(6)
C9 H9 0.9300
C10 C11 1.494(6)
C10 H10 0.9300
C11 C1 1.542(6)
C11 H11A 0.9700
C11 H11B 0.9700
C1 C15 1.507(6)
C1 C2 1.537(6)
C5' C6' 1.341(6)
C5' C4' 1.495(6)
C4' C13' 1.526(7)
C4' C3' 1.529(6)
C4' C12' 1.539(6)
C3' C2' 1.446(6)
C2' C1' 1.414(6)
C2' C8' 1.441(6)
C8' C9' 1.489(7)
C9' C10' 1.516(6)
C9' C11' 1.536(7)
C9' H9' 0.9800
C11' H11C 0.9600
C11' H11D 0.9600
C11' H11E 0.9600
C10' H10A 0.9600
C10' H10B 0.9600
C10' H10C 0.9600
C2 C7' 1.523(5)
C2 C3 1.534(6)
C2 H2 0.9800
C7' C6' 1.501(6)
C7' H7'1 0.9700
C7' H7'2 0.9700
C6' C1' 1.428(6)
C3 C4 1.540(6)
C3 H3A 0.9700
C3 H3B 0.9700
C4 C5 1.504(5)
C4 H4A 0.9700
C4 H4B 0.9700
C5 C14 1.319(5)
C5 C6 1.511(5)
C6 C7 1.519(6)
C6 H6A 0.9800
C7 H7A 0.9700
C7 H7B 0.9700
C12 H12A 0.9600
C12 H12B 0.9600
C12 H12C 0.9600
C14 H14A 0.9300
C14 H14B 0.9300
C15 H15A 0.9600
C15 H15B 0.9600
C15 H15C 0.9600
C12' H12D 0.9600
C12' H12E 0.9600
C12' H12F 0.9600
C13' H13D 0.9600
C13' H13E 0.9600
C13' H13F 0.9600
C29 C30 1.542(6)
C29 H29A 0.9600
C29 H29B 0.9600
C29 H29C 0.9600
C30 C31 1.504(5)
C30 C49 1.520(6)
C30 C50 1.554(6)
C31 C32 1.310(5)
C31 H31 0.9300
C32 C33 1.499(5)
C32 H32 0.9300
C33 C34 1.542(5)
C33 H33A 0.9700
C33 H33B 0.9700
C34 C56 1.513(5)
C34 C35 1.531(5)
C35 C36 1.531(5)
C35 C54 1.534(5)
C35 H35 0.9800
C36 C37 1.506(5)
C36 H36A 0.9700
C36 H36B 0.9700
C37 C44 1.339(5)
C37 C38 1.441(5)
C38 C39 1.408(5)
C39 C47 1.433(6)
C39 C40 1.438(6)
C40 C41 1.497(7)
C41 C42 1.416(11)
C41 C43 1.492(9)
C41 H41 0.9800
C42 H42A 0.9600
C42 H42B 0.9600
C42 H42C 0.9600
C43 H43A 0.9600
C43 H43B 0.9600
C43 H43C 0.9600
C44 C45 1.497(5)
C45 C48 1.524(6)
C45 C47 1.541(6)
C45 C46 1.544(6)
C46 H46A 0.9600
C46 H46B 0.9600
C46 H46C 0.9600
C48 H48A 0.9600
C48 H48B 0.9600
C48 H48C 0.9600
C49 H49A 0.9600
C49 H49B 0.9600
C49 H49C 0.9600
C50 C51 1.523(5)
C50 H50A 0.9700
C50 H50B 0.9700
C51 C52 1.510(5)
C51 H51A 0.9800
C52 C55 1.326(5)
C52 C53 1.513(5)
C53 C54 1.534(5)
C53 H53A 0.9700
C53 H53B 0.9700
C54 H54A 0.9700
C54 H54B 0.9700
C55 H55A 0.9300
C55 H55B 0.9300
C56 H56A 0.9600
C56 H56B 0.9600
C56 H56C 0.9600

loop_
_geom_hbond_atom_site_label_D
_geom_hbond_atom_site_label_H
_geom_hbond_atom_site_label_A
_geom_hbond_distance_DH
_geom_hbond_distance_HA
_geom_hbond_distance_DA
_geom_hbond_angle_DHA
_geom_hbond_site_symmetry_A
C41 H41 O47 0.98 2.16 2.832(6) 124.1 .
C9' H9' O3' 0.98 2.29 2.873(6) 117.0 .
O51 H51 O6 0.82 1.95 2.755(4) 169.1 4_564
O6 H6 O51 0.82 1.91 2.725(3) 172.2 3_655
O6 H6 O51 0.82 1.91 2.725(3) 172.2 3_655
O51 H51 O6 0.82 1.95 2.755(4) 169.1 4_564
C9' H9' O3' 0.98 2.29 2.873(6) 117.0 .
C41 H41 O47 0.98 2.16 2.832(6) 124.1 .
O6 H6 O51 0.82 1.91 2.725(3) 172.2 3_655
O51 H51 O6 0.82 1.95 2.755(4) 169.1 4_564
C9' H9' O3' 0.98 2.29 2.873(6) 117.0 .
C41 H41 O47 0.98 2.16 2.832(6) 124.1 .

loop_
_geom_torsion_atom_site_label_1
_geom_torsion_atom_site_label_2
_geom_torsion_atom_site_label_3
_geom_torsion_atom_site_label_4
_geom_torsion
C12 C8 C9 C10 -122.4(5)
C13 C8 C9 C10 -1.8(6)
C7 C8 C9 C10 119.8(4)
C8 C9 C10 C11 -172.6(4)
C9 C10 C11 C1 121.9(4)
C5' O5' C1 C15 88.8(4)
C5' O5' C1 C2 -34.4(5)
C5' O5' C1 C11 -153.6(3)
C10 C11 C1 O5' 68.7(4)
C10 C11 C1 C15 -176.8(4)
C10 C11 C1 C2 -48.1(5)
C1 O5' C5' C6' 6.2(6)
C1 O5' C5' C4' -173.9(3)
C6' C5' C4' C13' 122.9(5)
O5' C5' C4' C13' -57.0(5)
C6' C5' C4' C3' 1.9(6)
O5' C5' C4' C3' -178.0(4)
C6' C5' C4' C12' -118.0(5)
O5' C5' C4' C12' 62.1(5)
C5' C4' C3' O3' -175.4(5)
C13' C4' C3' O3' 62.2(6)
C12' C4' C3' O3' -54.9(7)
C5' C4' C3' C2' 2.5(7)
C13' C4' C3' C2' -119.9(5)
C12' C4' C3' C2' 123.0(5)
O3' C3' C2' C1' 171.7(6)
C4' C3' C2' C1' -6.1(7)
O3' C3' C2' C8' -9.1(9)
C4' C3' C2' C8' 173.1(5)
C1' C2' C8' O8' -5.2(7)
C3' C2' C8' O8' 175.5(5)
C1' C2' C8' C9' 169.3(4)
C3' C2' C8' C9' -9.9(8)
O8' C8' C9' C10' -21.2(7)
C2' C8' C9' C10' 164.1(5)
O8' C8' C9' C11' 103.7(5)
C2' C8' C9' C11' -70.9(6)
O5' C1 C2 C7' 55.4(4)
C15 C1 C2 C7' -64.1(4)
C11 C1 C2 C7' 168.0(3)
O5' C1 C2 C3 -179.0(3)
C15 C1 C2 C3 61.5(4)
C11 C1 C2 C3 -66.4(5)
C3 C2 C7' C6' -176.8(3)
C1 C2 C7' C6' -49.6(4)
O5' C5' C6' C1' 177.4(4)
C4' C5' C6' C1' -2.5(6)
O5' C5' C6' C7' 0.6(6)
C4' C5' C6' C7' -179.2(4)
C2 C7' C6' C5' 22.3(5)
C2 C7' C6' C1' -154.4(4)
C8' C2' C1' O1' 4.0(7)
C3' C2' C1' O1' -176.7(5)
C8' C2' C1' C6' -173.5(4)
C3' C2' C1' C6' 5.8(7)
C5' C6' C1' O1' -179.2(4)
C7' C6' C1' O1' -2.3(6)
C5' C6' C1' C2' -1.6(6)
C7' C6' C1' C2' 175.2(4)
C7' C2 C3 C4 -87.2(4)
C1 C2 C3 C4 147.7(4)
C2 C3 C4 C5 -87.6(4)
C3 C4 C5 C14 -76.7(5)
C3 C4 C5 C6 106.4(4)
C14 C5 C6 O6 -95.5(4)
C4 C5 C6 O6 81.2(4)
C14 C5 C6 C7 27.2(5)
C4 C5 C6 C7 -156.0(3)
O6 C6 C7 C8 -154.8(3)
C5 C6 C7 C8 85.3(4)
C9 C8 C7 C6 -45.1(5)
C12 C8 C7 C6 -163.7(3)
C13 C8 C7 C6 78.4(4)
C49 C30 C31 C32 -2.5(5)
C29 C30 C31 C32 -124.0(4)
C50 C30 C31 C32 118.7(4)
C30 C31 C32 C33 -170.2(3)
C31 C32 C33 C34 123.0(4)
C44 O34 C34 C56 92.4(4)
C44 O34 C34 C35 -31.5(4)
C44 O34 C34 C33 -150.4(3)
C32 C33 C34 O34 67.3(4)
C32 C33 C34 C56 -179.2(3)
C32 C33 C34 C35 -49.5(4)
O34 C34 C35 C36 55.4(4)
C56 C34 C35 C36 -64.1(4)
C33 C34 C35 C36 167.5(3)
O34 C34 C35 C54 -179.0(3)
C56 C34 C35 C54 61.6(4)
C33 C34 C35 C54 -66.9(4)
C34 C35 C36 C37 -51.6(4)
C54 C35 C36 C37 -179.1(3)
C35 C36 C37 C44 24.1(4)
C35 C36 C37 C38 -153.7(3)
C44 C37 C38 O38 180.0(3)
C36 C37 C38 O38 -2.1(5)
C44 C37 C38 C39 0.0(5)
C36 C37 C38 C39 177.9(3)
O38 C38 C39 C47 -179.3(4)
C37 C38 C39 C47 0.7(6)
O38 C38 C39 C40 -1.7(6)
C37 C38 C39 C40 178.3(4)
C38 C39 C40 O40 2.4(7)
C47 C39 C40 O40 179.9(5)
C38 C39 C40 C41 -177.0(5)
C47 C39 C40 C41 0.5(8)
O40 C40 C41 C42 91.2(7)
C39 C40 C41 C42 -89.4(7)
O40 C40 C41 C43 -36.6(8)
C39 C40 C41 C43 142.8(6)
C38 C37 C44 O34 178.9(3)
C36 C37 C44 O34 1.1(5)
C38 C37 C44 C45 -2.2(5)
C36 C37 C44 C45 180.0(3)
C34 O34 C44 C37 2.9(5)
C34 O34 C44 C45 -176.1(3)
C37 C44 C45 C48 124.0(4)
O34 C44 C45 C48 -57.0(4)
C37 C44 C45 C47 3.3(5)
O34 C44 C45 C47 -177.7(3)
C37 C44 C45 C46 -115.8(4)
O34 C44 C45 C46 63.2(4)
C38 C39 C47 O47 -180.0(5)
C40 C39 C47 O47 2.5(8)
C38 C39 C47 C45 0.6(6)
C40 C39 C47 C45 -176.9(4)
C44 C45 C47 O47 178.2(5)
C48 C45 C47 O47 56.3(6)
C46 C45 C47 O47 -62.1(6)
C44 C45 C47 C39 -2.4(6)
C48 C45 C47 C39 -124.3(5)
C46 C45 C47 C39 117.4(5)
C31 C30 C50 C51 -45.2(4)
C49 C30 C50 C51 78.4(4)
C29 C30 C50 C51 -163.7(3)
C30 C50 C51 O51 -153.1(3)
C30 C50 C51 C52 86.6(4)
O51 C51 C52 C55 -99.6(4)
C50 C51 C52 C55 23.4(5)
O51 C51 C52 C53 78.6(4)
C50 C51 C52 C53 -158.4(3)
C55 C52 C53 C54 -78.5(4)
C51 C52 C53 C54 103.2(4)
C52 C53 C54 C35 -83.2(4)
C34 C35 C54 C53 147.4(3)
C36 C35 C54 C53 -87.3(4)
